data_7018744
loop_
_publ_author_name
'Chlupat\'y, Tom\'a\<s'
'Pad\<elkov\'a, Zde\<nka'
'Ly\<cka, Anton\'in'
'Brus, Ji\<r\'i'
'R\%u\<zi\<cka, Ale\<s'

_publ_section_title
;
 Reactivity of lithium n-butyl amidinates towards group 14 metal(ii)
 chlorides providing series of hetero- and homoleptic tetrylenes.
;
_journal_issue 16
_journal_name_full 'Dalton transactions (Cambridge, England : 2003)'
_journal_page_first 5010
_journal_page_last 5019
_journal_paper_doi 10.1039/c2dt12472f
_journal_volume 41
_journal_year 2012
_chemical_formula_sum 'C29 H43 Cl N2 Sn'
_chemical_formula_weight 573.79
_chemical_name_systematic
;
?
;
_space_group_IT_number 4
_symmetry_cell_setting monoclinic
_symmetry_space_group_name_Hall 'P 2yb'
_symmetry_space_group_name_H-M 'P 1 21 1'
_atom_sites_solution_hydrogens geom
_atom_sites_solution_primary direct
_atom_sites_solution_secondary difmap
_audit_creation_method SHELXL-97
_cell_angle_alpha 90
_cell_angle_beta 104.068(7)
_cell_angle_gamma 90
_cell_formula_units_Z 4
_cell_length_a 9.8450(10)
_cell_length_b 28.878(2)
_cell_length_c 10.6540(8)
_cell_measurement_reflns_used 27646
_cell_measurement_temperature 150(1)
_cell_measurement_theta_max 27.5
_cell_measurement_theta_min 1
_cell_volume 2938.1(4)
_computing_cell_refinement 'COLLECT and DENZO'
_computing_data_collection 'COLLECT (Hooft, 1998) and DENZO (Otwinowski & Minor, 1997)'
_computing_data_reduction 'COLLECT and DENZO'
_computing_molecular_graphics 'PLATON (Spek, 2003)'
_computing_publication_material 'SHELXL-97 (Sheldrick, 1997)'
_computing_structure_refinement 'SHELXL-97 (Sheldrick, 1997)'
_computing_structure_solution 'SIR92 (Altomare et al., 1994)'
_diffrn_ambient_temperature 150(1)
_diffrn_detector_area_resol_mean 9.091
_diffrn_measured_fraction_theta_full 0.994
_diffrn_measured_fraction_theta_max 0.994
_diffrn_measurement_device_type 'Bruker Nonius KappaCCD area detector'
_diffrn_measurement_method '\f and \w scans to fill the Ewald sphere'
_diffrn_radiation_monochromator graphite
_diffrn_radiation_source 'fine-focus sealed tube'
_diffrn_radiation_type MoK\a
_diffrn_radiation_wavelength 0.71073
_diffrn_reflns_av_R_equivalents 0.0933
_diffrn_reflns_av_sigmaI/netI 0.0982
_diffrn_reflns_limit_h_max 12
_diffrn_reflns_limit_h_min -12
_diffrn_reflns_limit_k_max 34
_diffrn_reflns_limit_k_min -37
_diffrn_reflns_limit_l_max 13
_diffrn_reflns_limit_l_min -13
_diffrn_reflns_number 27606
_diffrn_reflns_theta_full 27.50
_diffrn_reflns_theta_max 27.50
_diffrn_reflns_theta_min 1.41
_diffrn_standards_number 0
_exptl_absorpt_coefficient_mu 0.979
_exptl_absorpt_correction_T_max 0.928
_exptl_absorpt_correction_T_min 0.800
_exptl_absorpt_correction_type integration
_exptl_absorpt_process_details
;
Gaussian integration (Coppens, 1970)
;
_exptl_crystal_colour plate
_exptl_crystal_density_diffrn 1.297
_exptl_crystal_density_method 'not measured'
_exptl_crystal_description colourless
_exptl_crystal_F_000 1192
_exptl_crystal_size_max 0.34
_exptl_crystal_size_mid 0.12
_exptl_crystal_size_min 0.12
_refine_diff_density_max 4.767
_refine_diff_density_min -0.897
_refine_diff_density_rms 0.174
_refine_ls_abs_structure_details 'Flack H D (1983), Acta Cryst. A39, 876-881'
_refine_ls_abs_structure_Flack 0.00
_refine_ls_extinction_method none
_refine_ls_goodness_of_fit_ref 1.075
_refine_ls_hydrogen_treatment constr
_refine_ls_matrix_type full
_refine_ls_number_parameters 595
_refine_ls_number_reflns 12365
_refine_ls_number_restraints 1
_refine_ls_restrained_S_all 1.075
_refine_ls_R_factor_all 0.1003
_refine_ls_R_factor_gt 0.0707
_refine_ls_shift/su_max 0.001
_refine_ls_shift/su_mean 0.000
_refine_ls_structure_factor_coef Fsqd
_refine_ls_weighting_details 'calc w=1/[\s^2^(Fo^2^)+(0.0762P)^2^+11.1914P] where P=(Fo^2^+2Fc^2^)/3'
_refine_ls_weighting_scheme calc
_refine_ls_wR_factor_gt 0.1534
_refine_ls_wR_factor_ref 0.1744
_reflns_number_gt 9806
_reflns_number_total 12365
_reflns_threshold_expression >2sigma(I)
_cod_data_source_file c2dt12472f.txt
_cod_data_source_block shelxlc
_cod_original_sg_symbol_H-M 'P 21'
_cod_database_code 7018744

loop_
_symmetry_equiv_pos_as_xyz
'x, y, z'
'-x, y+1/2, -z'

loop_
_atom_site_label
_atom_site_type_symbol
_atom_site_fract_x
_atom_site_fract_y
_atom_site_fract_z
_atom_site_U_iso_or_equiv
_atom_site_adp_type
_atom_site_occupancy
_atom_site_symmetry_multiplicity
_atom_site_calc_flag
_atom_site_refinement_flags
Sn1 Sn 0.22863(6) 0.233723(19) 0.57371(5) 0.01961(15) Uani 1 1 d .
Sn2 Sn 0.05415(6) 0.311258(19) 0.22756(6) 0.02052(16) Uani 1 1 d .
Cl1 Cl 0.2255(3) 0.22723(9) 0.3407(2) 0.0302(5) Uani 1 1 d .
Cl2 Cl 0.0493(2) 0.31390(10) 0.4595(2) 0.0289(5) Uani 1 1 d .
C1 C 0.0949(9) 0.1546(3) 0.5890(8) 0.0183(17) Uani 1 1 d .
N1 N 0.0340(8) 0.1955(2) 0.5640(7) 0.0179(16) Uani 1 1 d .
N2 N 0.2288(8) 0.1560(3) 0.5903(7) 0.0208(17) Uani 1 1 d .
C101 C 0.1877(9) 0.3918(3) 0.2229(8) 0.0190(18) Uani 1 1 d .
C19 C 0.3199(11) 0.0896(3) 0.4958(10) 0.029(2) Uani 1 1 d .
C15 C 0.4204(11) 0.1113(3) 0.7215(10) 0.030(2) Uani 1 1 d .
C10 C -0.1037(13) 0.2314(6) 0.8843(10) 0.048(3) Uani 1 1 d .
H10A H -0.1879 0.2473 0.8891 0.057 Uiso 1 1 d R
H10B H -0.0314 0.2379 0.9605 0.057 Uiso 1 1 d R
H10C H -0.1211 0.1987 0.8782 0.057 Uiso 1 1 d R
N3 N 0.0540(7) 0.3891(3) 0.2236(7) 0.0174(16) Uani 1 1 d .
C126 C 0.2600(11) 0.4341(3) 0.1930(10) 0.026(2) Uani 1 1 d .
126A H 0.3551 0.4344 0.2463 0.031 Uiso 1 1 d R
126B H 0.2124 0.4613 0.2147 0.031 Uiso 1 1 d R
C115 C 0.4957(10) 0.3552(3) 0.3621(9) 0.025(2) Uani 1 1 d .
C5 C -0.3905(11) 0.2306(7) 0.5069(11) 0.045(3) Uani 1 1 d .
H5 H -0.4836 0.2398 0.4920 0.054 Uiso 1 1 d R
C114 C 0.3939(9) 0.3410(3) 0.2521(9) 0.0207(18) Uani 1 1 d .
C119 C 0.4322(9) 0.3148(5) 0.1554(9) 0.024(2) Uani 1 1 d .
C120 C 0.4558(11) 0.3830(3) 0.4740(9) 0.027(2) Uani 1 1 d .
H120 H 0.3606 0.3951 0.4427 0.032 Uiso 1 1 d R
C124 C 0.3706(12) 0.3168(5) -0.0913(10) 0.042(3) Uani 1 1 d .
124A H 0.3719 0.3500 -0.0947 0.051 Uiso 1 1 d R
124B H 0.3042 0.3051 -0.1659 0.051 Uiso 1 1 d R
124C H 0.4620 0.3050 -0.0902 0.051 Uiso 1 1 d R
C3 C -0.1544(9) 0.2318(5) 0.6414(9) 0.027(2) Uani 1 1 d .
C26 C 0.0198(10) 0.1122(3) 0.6240(10) 0.025(2) Uani 1 1 d .
H26A H -0.0784 0.1138 0.5793 0.030 Uiso 1 1 d R
H26B H 0.0586 0.0843 0.5961 0.030 Uiso 1 1 d R
C102 C -0.0373(9) 0.4276(3) 0.2221(9) 0.0199(18) Uani 1 1 d .
C14 C 0.3224(10) 0.1179(3) 0.6056(9) 0.0214(19) Uani 1 1 d .
C20 C 0.4296(11) 0.1424(4) 0.8386(9) 0.029(2) Uani 1 1 d .
H20 H 0.3430 0.1605 0.8233 0.035 Uiso 1 1 d R
C7 C -0.2087(10) 0.1893(4) 0.4347(11) 0.030(2) Uani 1 1 d .
N4 N 0.2494(8) 0.3501(3) 0.2426(8) 0.0238(17) Uani 1 1 d .
C111 C 0.0681(11) 0.4393(3) 0.4616(9) 0.026(2) Uani 1 1 d .
H111 H 0.1199 0.4118 0.4461 0.031 Uiso 1 1 d R
C2 C -0.1114(9) 0.2044(3) 0.5472(9) 0.0212(19) Uani 1 1 d .
C110 C -0.2721(13) 0.3794(5) -0.0418(12) 0.046(3) Uani 1 1 d .
110A H -0.2588 0.3561 0.0245 0.055 Uiso 1 1 d R
110B H -0.2809 0.3648 -0.1244 0.055 Uiso 1 1 d R
110C H -0.3556 0.3967 -0.0426 0.055 Uiso 1 1 d R
C107 C -0.0384(10) 0.4506(3) 0.3376(10) 0.025(2) Uani 1 1 d .
C116 C 0.6349(11) 0.3414(4) 0.3770(10) 0.036(3) Uani 1 1 d .
H116 H 0.7026 0.3501 0.4503 0.043 Uiso 1 1 d R
C118 C 0.5722(10) 0.3022(4) 0.1745(10) 0.036(3) Uani 1 1 d .
H118 H 0.5993 0.2853 0.1105 0.043 Uiso 1 1 d R
C123 C 0.3290(11) 0.3013(3) 0.0319(10) 0.031(2) Uani 1 1 d .
H123 H 0.2393 0.3160 0.0321 0.038 Uiso 1 1 d R
C117 C 0.6715(10) 0.3159(6) 0.2825(11) 0.042(3) Uani 1 1 d .
H117 H 0.7637 0.3061 0.2930 0.050 Uiso 1 1 d R
C127 C 0.2651(13) 0.4367(4) 0.0517(9) 0.034(2) Uani 1 1 d .
127A H 0.3039 0.4080 0.0286 0.041 Uiso 1 1 d R
127B H 0.1698 0.4391 -0.0004 0.041 Uiso 1 1 d R
C106 C -0.1378(11) 0.4838(4) 0.3358(11) 0.035(2) Uani 1 1 d .
H106 H -0.1394 0.4991 0.4123 0.041 Uiso 1 1 d R
C6 C -0.3488(10) 0.2023(4) 0.4205(11) 0.033(2) Uani 1 1 d .
H6 H -0.4156 0.1916 0.3490 0.040 Uiso 1 1 d R
C113 C 0.1765(12) 0.4791(4) 0.5039(11) 0.037(3) Uani 1 1 d .
113A H 0.2273 0.4839 0.4386 0.044 Uiso 1 1 d R
113B H 0.2408 0.4710 0.5841 0.044 Uiso 1 1 d R
113C H 0.1278 0.5070 0.5152 0.044 Uiso 1 1 d R
C104 C -0.2359(11) 0.4738(4) 0.1097(11) 0.036(3) Uani 1 1 d .
H104 H -0.3014 0.4823 0.0345 0.043 Uiso 1 1 d R
C122 C 0.5529(16) 0.4241(5) 0.5152(13) 0.056(4) Uani 1 1 d .
122A H 0.5121 0.4453 0.5651 0.068 Uiso 1 1 d R
122B H 0.5680 0.4397 0.4401 0.068 Uiso 1 1 d R
122C H 0.6407 0.4131 0.5669 0.068 Uiso 1 1 d R
C112 C -0.0014(13) 0.4282(4) 0.5754(11) 0.041(3) Uani 1 1 d .
112A H -0.0448 0.4557 0.5985 0.049 Uiso 1 1 d R
112B H 0.0690 0.4176 0.6487 0.049 Uiso 1 1 d R
112C H -0.0710 0.4046 0.5489 0.049 Uiso 1 1 d R
C128 C 0.3483(13) 0.4759(4) 0.0184(11) 0.039(3) Uani 1 1 d .
128A H 0.3102 0.5045 0.0434 0.047 Uiso 1 1 d R
128B H 0.4436 0.4731 0.0703 0.047 Uiso 1 1 d R
C103 C -0.1373(10) 0.4379(3) 0.1055(10) 0.028(2) Uani 1 1 d .
C125 C 0.3063(13) 0.2485(4) 0.0259(13) 0.046(3) Uani 1 1 d .
125A H 0.3947 0.2331 0.0349 0.055 Uiso 1 1 d R
125B H 0.2450 0.2404 -0.0559 0.055 Uiso 1 1 d R
125C H 0.2650 0.2389 0.0946 0.055 Uiso 1 1 d R
C24 C 0.2997(16) 0.1076(5) 0.2609(13) 0.057(4) Uani 1 1 d .
H24A H 0.3567 0.1347 0.2843 0.068 Uiso 1 1 d R
H24B H 0.2330 0.1129 0.1800 0.068 Uiso 1 1 d R
H24C H 0.3581 0.0818 0.2526 0.068 Uiso 1 1 d R
C105 C -0.2354(12) 0.4954(4) 0.2241(13) 0.044(3) Uani 1 1 d .
H105 H -0.3009 0.5184 0.2266 0.053 Uiso 1 1 d R
C25 C 0.1214(14) 0.0571(4) 0.3255(11) 0.045(3) Uani 1 1 d .
H25A H 0.1731 0.0293 0.3201 0.054 Uiso 1 1 d R
H25B H 0.0604 0.0637 0.2424 0.054 Uiso 1 1 d R
H25C H 0.0667 0.0531 0.3880 0.054 Uiso 1 1 d R
C4 C -0.2933(11) 0.2440(4) 0.6195(10) 0.037(3) Uani 1 1 d .
H4 H -0.3227 0.2623 0.6797 0.044 Uiso 1 1 d R
C8 C -0.0558(11) 0.2477(4) 0.7654(10) 0.032(2) Uani 1 1 d .
H8 H 0.0366 0.2343 0.7690 0.038 Uiso 1 1 d R
C108 C -0.1463(11) 0.4119(4) -0.0164(10) 0.033(2) Uani 1 1 d .
H108 H -0.0620 0.3927 -0.0040 0.039 Uiso 1 1 d R
C27 C 0.0332(13) 0.1104(4) 0.7693(11) 0.038(3) Uani 1 1 d .
H27A H 0.0110 0.1406 0.7990 0.046 Uiso 1 1 d R
H27B H 0.1298 0.1036 0.8122 0.046 Uiso 1 1 d R
C9 C -0.0422(15) 0.3006(3) 0.7695(11) 0.043(3) Uani 1 1 d .
H9A H 0.0107 0.3102 0.7092 0.051 Uiso 1 1 d R
H9B H 0.0056 0.3101 0.8552 0.051 Uiso 1 1 d R
H9C H -0.1333 0.3146 0.7465 0.051 Uiso 1 1 d R
C28 C -0.0621(14) 0.0743(5) 0.8076(12) 0.048(3) Uani 1 1 d .
H28A H -0.0404 0.0442 0.7771 0.057 Uiso 1 1 d R
H28B H -0.1587 0.0813 0.7652 0.057 Uiso 1 1 d R
C16 C 0.5179(13) 0.0757(4) 0.7313(13) 0.042(3) Uani 1 1 d .
H16 H 0.5837 0.0709 0.8091 0.050 Uiso 1 1 d R
C121 C 0.4552(16) 0.3513(5) 0.5891(13) 0.056(4) Uani 1 1 d .
121A H 0.5113 0.3652 0.6663 0.068 Uiso 1 1 d R
121B H 0.4944 0.3218 0.5752 0.068 Uiso 1 1 d R
121C H 0.3615 0.3470 0.5983 0.068 Uiso 1 1 d R
C17 C 0.5182(13) 0.0479(4) 0.6288(13) 0.048(3) Uani 1 1 d .
H17 H 0.5854 0.0247 0.6372 0.058 Uiso 1 1 d R
C18 C 0.4202(13) 0.0538(4) 0.5128(12) 0.043(3) Uani 1 1 d .
H18 H 0.4213 0.0339 0.4443 0.052 Uiso 1 1 d R
C29 C -0.0467(19) 0.0717(6) 0.9532(13) 0.070(5) Uani 1 1 d .
H29A H 0.0446 0.0602 0.9950 0.084 Uiso 1 1 d R
H29B H -0.1168 0.0511 0.9703 0.084 Uiso 1 1 d R
H29C H -0.0592 0.1020 0.9859 0.084 Uiso 1 1 d R
C23 C 0.2230(13) 0.0973(4) 0.3667(10) 0.037(3) Uani 1 1 d .
H23 H 0.1667 0.1247 0.3739 0.044 Uiso 1 1 d R
C129 C 0.3525(19) 0.4798(5) -0.1210(14) 0.066(4) Uani 1 1 d .
129A H 0.4054 0.4545 -0.1432 0.079 Uiso 1 1 d R
129B H 0.3962 0.5085 -0.1342 0.079 Uiso 1 1 d R
129C H 0.2589 0.4790 -0.1747 0.079 Uiso 1 1 d R
C22 C 0.4408(15) 0.1159(5) 0.9644(12) 0.050(3) Uani 1 1 d .
H22A H 0.3719 0.0917 0.9520 0.060 Uiso 1 1 d R
H22B H 0.4262 0.1368 1.0300 0.060 Uiso 1 1 d R
H22C H 0.5327 0.1026 0.9910 0.060 Uiso 1 1 d R
C11 C -0.1673(12) 0.1608(4) 0.3346(11) 0.037(3) Uani 1 1 d .
H11 H -0.0693 0.1519 0.3692 0.045 Uiso 1 1 d R
C12 C -0.1775(14) 0.1894(4) 0.2100(11) 0.042(3) Uani 1 1 d .
H12A H -0.2737 0.1949 0.1669 0.051 Uiso 1 1 d R
H12B H -0.1328 0.1726 0.1534 0.051 Uiso 1 1 d R
H12C H -0.1307 0.2185 0.2327 0.051 Uiso 1 1 d R
C21 C 0.5505(13) 0.1769(4) 0.8511(13) 0.045(3) Uani 1 1 d .
H21A H 0.5489 0.1988 0.9186 0.054 Uiso 1 1 d R
H21B H 0.5411 0.1931 0.7707 0.054 Uiso 1 1 d R
H21C H 0.6376 0.1604 0.8717 0.054 Uiso 1 1 d R
C13 C -0.2534(16) 0.1163(5) 0.2985(13) 0.057(4) Uani 1 1 d .
H13A H -0.2514 0.0987 0.3754 0.069 Uiso 1 1 d R
H13B H -0.2136 0.0982 0.2408 0.069 Uiso 1 1 d R
H13C H -0.3486 0.1240 0.2568 0.069 Uiso 1 1 d R
C109 C -0.1535(16) 0.4426(5) -0.1334(12) 0.062(4) Uani 1 1 d .
109A H -0.2334 0.4627 -0.1465 0.075 Uiso 1 1 d R
109B H -0.1604 0.4237 -0.2089 0.075 Uiso 1 1 d R
109C H -0.0696 0.4608 -0.1185 0.075 Uiso 1 1 d R

loop_
_atom_site_aniso_label
_atom_site_aniso_U_11
_atom_site_aniso_U_22
_atom_site_aniso_U_33
_atom_site_aniso_U_23
_atom_site_aniso_U_13
_atom_site_aniso_U_12
Sn1 0.0159(3) 0.0198(3) 0.0214(3) 0.0003(3) 0.0011(2) -0.0021(3)
Sn2 0.0174(3) 0.0212(3) 0.0214(3) -0.0011(3) 0.0018(2) -0.0013(3)
Cl1 0.0355(13) 0.0320(14) 0.0263(10) 0.0055(10) 0.0135(9) 0.0112(11)
Cl2 0.0335(12) 0.0290(11) 0.0281(10) 0.0061(11) 0.0150(9) 0.0085(11)
C1 0.015(4) 0.027(5) 0.012(4) -0.001(3) 0.003(3) -0.001(4)
N1 0.023(4) 0.013(4) 0.018(4) 0.002(3) 0.006(3) 0.001(3)
N2 0.018(4) 0.020(4) 0.021(4) 0.002(3) -0.001(3) 0.000(3)
C101 0.016(4) 0.020(4) 0.018(4) -0.004(3) -0.003(3) 0.002(3)
C19 0.034(6) 0.018(4) 0.034(5) -0.001(4) 0.009(4) -0.001(4)
C15 0.023(5) 0.025(5) 0.041(6) 0.013(4) 0.009(4) 0.004(4)
C10 0.050(7) 0.070(8) 0.023(5) -0.008(7) 0.008(5) -0.019(8)
N3 0.019(4) 0.009(4) 0.024(4) 0.005(3) 0.006(3) 0.007(3)
C126 0.030(6) 0.020(5) 0.026(5) -0.005(4) 0.006(4) -0.002(4)
C115 0.020(5) 0.026(5) 0.027(5) -0.004(4) 0.003(4) -0.005(4)
C5 0.024(5) 0.065(8) 0.049(6) 0.023(8) 0.016(5) 0.019(8)
C114 0.015(4) 0.025(5) 0.021(4) 0.002(4) 0.000(3) 0.003(4)
C119 0.020(5) 0.029(5) 0.025(4) 0.004(5) 0.007(4) 0.012(5)
C120 0.026(5) 0.028(5) 0.018(4) 0.000(4) -0.010(4) -0.004(4)
C124 0.042(6) 0.052(8) 0.032(5) -0.013(6) 0.008(5) 0.010(6)
C3 0.021(5) 0.026(5) 0.035(5) -0.003(6) 0.010(4) 0.001(6)
C26 0.018(5) 0.026(5) 0.032(5) -0.002(4) 0.008(4) -0.007(4)
C102 0.009(4) 0.022(4) 0.030(5) 0.003(4) 0.007(3) 0.003(3)
C14 0.019(5) 0.017(4) 0.027(5) -0.004(4) 0.002(4) 0.005(4)
C20 0.029(5) 0.032(5) 0.025(5) 0.008(4) 0.006(4) 0.004(4)
C7 0.021(5) 0.033(5) 0.039(6) 0.004(5) 0.013(4) -0.004(4)
N4 0.014(4) 0.028(4) 0.029(4) -0.001(3) 0.005(3) -0.001(3)
C111 0.035(6) 0.019(4) 0.024(5) -0.004(4) 0.006(4) -0.005(4)
C2 0.010(4) 0.026(5) 0.029(5) 0.000(4) 0.007(4) -0.006(3)
C110 0.040(7) 0.052(8) 0.045(7) -0.012(6) 0.007(6) -0.018(6)
C107 0.023(5) 0.022(5) 0.033(5) -0.002(4) 0.010(4) -0.002(4)
C116 0.025(6) 0.053(7) 0.029(5) -0.001(5) 0.004(4) -0.010(5)
C118 0.025(5) 0.046(7) 0.040(6) -0.005(5) 0.017(4) 0.003(5)
C123 0.029(5) 0.037(6) 0.030(5) -0.009(4) 0.013(4) -0.005(4)
C117 0.013(5) 0.061(9) 0.048(6) -0.004(7) 0.001(4) 0.013(7)
C127 0.054(7) 0.034(6) 0.016(4) 0.000(4) 0.011(5) -0.015(5)
C106 0.030(6) 0.033(6) 0.041(6) -0.016(5) 0.011(5) 0.008(4)
C6 0.011(5) 0.044(6) 0.039(6) 0.001(5) -0.005(4) 0.002(4)
C113 0.037(6) 0.042(6) 0.030(6) -0.006(5) 0.006(5) -0.014(5)
C104 0.020(5) 0.043(6) 0.045(6) 0.009(5) 0.009(5) 0.014(5)
C122 0.078(10) 0.045(7) 0.043(7) -0.011(6) 0.009(7) -0.026(7)
C112 0.049(7) 0.048(7) 0.035(6) -0.004(5) 0.026(5) -0.010(6)
C128 0.043(7) 0.044(6) 0.032(6) 0.008(5) 0.011(5) -0.016(5)
C103 0.019(5) 0.028(5) 0.039(6) 0.007(4) 0.009(4) 0.003(4)
C125 0.040(7) 0.054(8) 0.047(7) -0.006(6) 0.018(6) -0.008(5)
C24 0.074(10) 0.057(8) 0.054(8) -0.020(7) 0.042(8) -0.019(7)
C105 0.031(6) 0.031(6) 0.070(9) -0.008(6) 0.009(6) 0.015(5)
C25 0.066(8) 0.044(7) 0.025(5) -0.007(5) 0.009(5) -0.020(6)
C4 0.025(5) 0.050(8) 0.037(5) 0.013(5) 0.009(4) 0.011(5)
C8 0.030(6) 0.036(6) 0.033(5) -0.012(4) 0.014(4) 0.003(4)
C108 0.021(5) 0.047(6) 0.027(5) 0.000(5) -0.002(4) 0.001(4)
C27 0.050(7) 0.035(6) 0.028(5) 0.005(5) 0.009(5) -0.009(5)
C9 0.079(9) 0.026(6) 0.027(5) -0.008(4) 0.022(5) -0.008(5)
C28 0.052(8) 0.052(7) 0.049(7) 0.015(6) 0.031(6) 0.010(6)
C16 0.041(7) 0.032(6) 0.054(8) 0.010(5) 0.015(6) 0.006(5)
C121 0.069(10) 0.050(8) 0.055(8) 0.000(7) 0.024(7) -0.003(7)
C17 0.033(7) 0.043(7) 0.065(8) 0.005(6) 0.004(6) 0.020(5)
C18 0.052(8) 0.030(6) 0.052(7) -0.008(5) 0.021(6) 0.012(5)
C29 0.105(13) 0.078(11) 0.041(7) 0.003(7) 0.043(8) -0.019(10)
C23 0.045(7) 0.037(6) 0.032(6) -0.005(5) 0.016(5) -0.002(5)
C129 0.090(12) 0.064(9) 0.048(8) 0.000(7) 0.025(8) -0.025(8)
C22 0.055(8) 0.058(8) 0.037(7) 0.003(6) 0.012(6) -0.006(7)
C11 0.029(6) 0.052(7) 0.031(5) -0.011(5) 0.007(5) 0.000(5)
C12 0.066(8) 0.039(6) 0.028(6) -0.007(5) 0.024(6) -0.011(6)
C21 0.040(7) 0.037(6) 0.059(8) -0.019(6) 0.017(6) -0.011(5)
C13 0.072(10) 0.047(8) 0.045(7) -0.015(6) -0.001(7) -0.023(7)
C109 0.070(10) 0.083(10) 0.038(7) 0.030(7) 0.022(7) 0.013(8)

loop_
_atom_type_symbol
_atom_type_description
_atom_type_scat_dispersion_real
_atom_type_scat_dispersion_imag
_atom_type_scat_source
C C 0.0033 0.0016 'International Tables Vol C Tables 4.2.6.8 and 6.1.1.4'
H H 0.0000 0.0000 'International Tables Vol C Tables 4.2.6.8 and 6.1.1.4'
N N 0.0061 0.0033 'International Tables Vol C Tables 4.2.6.8 and 6.1.1.4'
Cl Cl 0.1484 0.1585 'International Tables Vol C Tables 4.2.6.8 and 6.1.1.4'
Sn Sn -0.6537 1.4246 'International Tables Vol C Tables 4.2.6.8 and 6.1.1.4'

loop_
_exptl_crystal_face_index_h
_exptl_crystal_face_index_k
_exptl_crystal_face_index_l
_exptl_crystal_face_perp_dist
1 0 0 0.015
-1 0 0 0.062
0 0 1 0.113
0 0 -1 0.160
0 -1 0 0.061
0 1 0 0.044

loop_
_geom_angle_atom_site_label_1
_geom_angle_atom_site_label_2
_geom_angle_atom_site_label_3
_geom_angle
N1 Sn1 N2 59.1(3)
N1 Sn1 Cl1 96.7(2)
N2 Sn1 Cl1 90.2(2)
N1 Sn1 C1 29.7(3)
N2 Sn1 C1 29.6(3)
Cl1 Sn1 C1 96.32(18)
N4 Sn2 N3 59.2(3)
N4 Sn2 Cl2 98.0(2)
N3 Sn2 Cl2 89.29(19)
N2 C1 N1 112.2(8)
N2 C1 C26 124.6(8)
N1 C1 C26 122.9(8)
N2 C1 Sn1 57.6(5)
N1 C1 Sn1 55.1(5)
C26 C1 Sn1 169.1(6)
C1 N1 C2 125.4(7)
C1 N1 Sn1 95.3(5)
C2 N1 Sn1 139.3(6)
C1 N2 C14 126.7(8)
C1 N2 Sn1 92.8(6)
C14 N2 Sn1 140.4(6)
N3 C101 N4 111.0(8)
N3 C101 C126 125.5(8)
N4 C101 C126 123.3(8)
C18 C19 C14 116.4(10)
C18 C19 C23 120.0(9)
C14 C19 C23 123.6(9)
C14 C15 C16 119.2(10)
C14 C15 C20 122.7(9)
C16 C15 C20 118.2(10)
C8 C10 H10A 110.0
C8 C10 H10B 109.0
H10A C10 H10B 109.5
C8 C10 H10C 109.4
H10A C10 H10C 109.5
H10B C10 H10C 109.5
C101 N3 C102 125.4(8)
C101 N3 Sn2 93.7(5)
C102 N3 Sn2 140.9(6)
C101 C126 C127 112.7(8)
C101 C126 126A 109.0
C127 C126 126A 108.6
C101 C126 126B 109.2
C127 C126 126B 109.3
126A C126 126B 107.9
C116 C115 C114 119.5(9)
C116 C115 C120 118.7(9)
C114 C115 C120 121.6(8)
C6 C5 C4 119.3(10)
C6 C5 H5 120.0
C4 C5 H5 120.6
C119 C114 C115 120.3(8)
C119 C114 N4 119.3(8)
C115 C114 N4 120.2(8)
C118 C119 C114 117.8(9)
C118 C119 C123 119.6(9)
C114 C119 C123 122.5(8)
C122 C120 C121 111.2(9)
C122 C120 C115 111.4(9)
C121 C120 C115 110.6(9)
C122 C120 H120 107.6
C121 C120 H120 107.3
C115 C120 H120 108.7
C123 C124 124A 109.4
C123 C124 124B 109.6
124A C124 124B 109.5
C123 C124 124C 109.3
124A C124 124C 109.5
124B C124 124C 109.5
C4 C3 C2 118.5(9)
C4 C3 C8 118.2(10)
C2 C3 C8 123.3(8)
C27 C26 C1 110.5(8)
C27 C26 H26A 109.4
C1 C26 H26A 109.0
C27 C26 H26B 109.9
C1 C26 H26B 110.0
H26A C26 H26B 108.0
C107 C102 C103 121.3(8)
C107 C102 N3 119.9(8)
C103 C102 N3 118.4(8)
C15 C14 N2 120.2(8)
C15 C14 C19 121.5(9)
N2 C14 C19 118.1(8)
C22 C20 C15 113.7(9)
C22 C20 C21 111.2(10)
C15 C20 C21 110.2(8)
C22 C20 H20 106.8
C15 C20 H20 107.7
C21 C20 H20 106.9
C6 C7 C2 117.2(10)
C6 C7 C11 120.4(10)
C2 C7 C11 122.4(9)
C101 N4 C114 125.5(8)
C101 N4 Sn2 95.3(5)
C114 N4 Sn2 138.8(6)
C107 C111 C113 112.1(8)
C107 C111 C112 112.4(9)
C113 C111 C112 109.0(8)
C107 C111 H111 107.8
C113 C111 H111 107.4
C112 C111 H111 107.9
C7 C2 N1 120.5(8)
C7 C2 C3 121.0(8)
N1 C2 C3 118.3(8)
C108 C110 110A 109.9
C108 C110 110B 108.8
110A C110 110B 109.5
C108 C110 110C 109.8
110A C110 110C 109.5
110B C110 110C 109.5
C106 C107 C102 118.6(9)
C106 C107 C111 120.4(9)
C102 C107 C111 121.0(8)
C117 C116 C115 119.8(10)
C117 C116 H116 120.1
C115 C116 H116 120.1
C117 C118 C119 121.7(11)
C117 C118 H118 119.5
C119 C118 H118 118.7
C119 C123 C125 110.7(10)
C119 C123 C124 114.1(9)
C125 C123 C124 108.7(9)
C119 C123 H123 107.6
C125 C123 H123 107.8
C124 C123 H123 107.7
C116 C117 C118 120.7(10)
C116 C117 H117 120.0
C118 C117 H117 119.3
C128 C127 C126 115.2(9)
C128 C127 127A 108.4
C126 C127 127A 108.6
C128 C127 127B 108.6
C126 C127 127B 108.1
127A C127 127B 107.6
C107 C106 C105 122.0(10)
C107 C106 H106 119.0
C105 C106 H106 119.0
C5 C6 C7 122.4(10)
C5 C6 H6 118.8
C7 C6 H6 118.8
C111 C113 113A 109.8
C111 C113 113B 109.6
113A C113 113B 109.5
C111 C113 113C 109.1
113A C113 113C 109.5
113B C113 113C 109.5
C105 C104 C103 120.2(10)
C105 C104 H104 119.9
C103 C104 H104 119.8
C120 C122 122A 109.8
C120 C122 122B 109.9
122A C122 122B 109.5
C120 C122 122C 108.7
122A C122 122C 109.5
122B C122 122C 109.5
C111 C112 112A 109.6
C111 C112 112B 109.3
112A C112 112B 109.5
C111 C112 112C 109.5
112A C112 112C 109.5
112B C112 112C 109.5
C127 C128 C129 116.2(10)
C127 C128 128A 108.0
C129 C128 128A 108.3
C127 C128 128B 108.2
C129 C128 128B 108.4
128A C128 128B 107.4
C102 C103 C104 117.2(10)
C102 C103 C108 122.9(9)
C104 C103 C108 119.8(10)
C123 C125 125A 109.4
C123 C125 125B 109.3
125A C125 125B 109.5
C123 C125 125C 109.7
125A C125 125C 109.5
125B C125 125C 109.5
C23 C24 H24A 109.3
C23 C24 H24B 109.9
H24A C24 H24B 109.5
C23 C24 H24C 109.3
H24A C24 H24C 109.5
H24B C24 H24C 109.5
C104 C105 C106 120.6(10)
C104 C105 H105 119.9
C106 C105 H105 119.5
C23 C25 H25A 109.5
C23 C25 H25B 109.5
H25A C25 H25B 109.5
C23 C25 H25C 109.4
H25A C25 H25C 109.5
H25B C25 H25C 109.5
C3 C4 C5 121.4(11)
C3 C4 H4 119.4
C5 C4 H4 119.2
C3 C8 C10 111.6(9)
C3 C8 C9 111.2(10)
C10 C8 C9 109.0(9)
C3 C8 H8 107.9
C10 C8 H8 108.5
C9 C8 H8 108.6
C103 C108 C110 109.9(9)
C103 C108 C109 113.9(10)
C110 C108 C109 109.9(10)
C103 C108 H108 107.4
C110 C108 H108 107.5
C109 C108 H108 108.0
C26 C27 C28 112.9(9)
C26 C27 H27A 109.3
C28 C27 H27A 109.0
C26 C27 H27B 108.6
C28 C27 H27B 109.3
H27A C27 H27B 107.7
C8 C9 H9A 109.0
C8 C9 H9B 109.3
H9A C9 H9B 109.5
C8 C9 H9C 110.0
H9A C9 H9C 109.5
H9B C9 H9C 109.5
C27 C28 C29 113.0(12)
C27 C28 H28A 108.9
C29 C28 H28A 108.8
C27 C28 H28B 109.3
C29 C28 H28B 109.1
H28A C28 H28B 107.6
C17 C16 C15 120.9(12)
C17 C16 H16 119.5
C15 C16 H16 119.6
C120 C121 121A 108.8
C120 C121 121B 109.1
121A C121 121B 109.5
C120 C121 121C 110.5
121A C121 121C 109.5
121B C121 121C 109.5
C16 C17 C18 120.6(11)
C16 C17 H17 119.3
C18 C17 H17 120.1
C17 C18 C19 121.3(11)
C17 C18 H18 119.1
C19 C18 H18 119.5
C28 C29 H29A 109.8
C28 C29 H29B 109.0
H29A C29 H29B 109.5
C28 C29 H29C 109.6
H29A C29 H29C 109.5
H29B C29 H29C 109.5
C19 C23 C24 112.9(10)
C19 C23 C25 112.4(9)
C24 C23 C25 110.0(9)
C19 C23 H23 107.2
C24 C23 H23 106.8
C25 C23 H23 107.1
C128 C129 129A 109.5
C128 C129 129B 109.3
129A C129 129B 109.5
C128 C129 129C 109.6
129A C129 129C 109.5
129B C129 129C 109.5
C20 C22 H22A 110.2
C20 C22 H22B 109.4
H22A C22 H22B 109.5
C20 C22 H22C 108.8
H22A C22 H22C 109.5
H22B C22 H22C 109.5
C7 C11 C13 114.4(10)
C7 C11 C12 110.5(10)
C13 C11 C12 108.4(10)
C7 C11 H11 107.0
C13 C11 H11 107.8
C12 C11 H11 108.4
C11 C12 H12A 110.5
C11 C12 H12B 109.1
H12A C12 H12B 109.5
C11 C12 H12C 108.9
H12A C12 H12C 109.5
H12B C12 H12C 109.5
C20 C21 H21A 109.8
C20 C21 H21B 109.5
H21A C21 H21B 109.5
C20 C21 H21C 109.0
H21A C21 H21C 109.5
H21B C21 H21C 109.5
C11 C13 H13A 109.4
C11 C13 H13B 109.1
H13A C13 H13B 109.5
C11 C13 H13C 109.8
H13A C13 H13C 109.5
H13B C13 H13C 109.5
C108 C109 109A 110.2
C108 C109 109B 109.7
109A C109 109B 109.5
C108 C109 109C 108.6
109A C109 109C 109.5
109B C109 109C 109.5

loop_
_geom_bond_atom_site_label_1
_geom_bond_atom_site_label_2
_geom_bond_distance
Sn1 N1 2.192(8)
Sn1 N2 2.250(9)
Sn1 Cl1 2.483(2)
Sn1 C1 2.662(9)
Sn2 N4 2.197(8)
Sn2 N3 2.248(8)
Sn2 Cl2 2.484(2)
C1 N2 1.315(11)
C1 N1 1.324(11)
C1 C26 1.522(12)
N1 C2 1.421(11)
N2 C14 1.419(12)
C101 N3 1.320(11)
C101 N4 1.344(12)
C101 C126 1.486(13)
C19 C18 1.411(15)
C19 C14 1.423(13)
C19 C23 1.488(15)
C15 C14 1.383(14)
C15 C16 1.393(15)
C15 C20 1.522(15)
C10 C8 1.530(14)
C10 H10A 0.9601
C10 H10B 0.9601
C10 H10C 0.9599
N3 C102 1.427(11)
C126 C127 1.520(13)
C126 126A 0.9700
C126 126B 0.9701
C115 C116 1.398(14)
C115 C114 1.405(13)
C115 C120 1.566(14)
C5 C6 1.367(18)
C5 C4 1.395(17)
C5 H5 0.9300
C114 C119 1.403(14)
C114 N4 1.426(11)
C119 C118 1.392(13)
C119 C123 1.506(14)
C120 C122 1.520(15)
C120 C121 1.532(16)
C120 H120 0.9800
C124 C123 1.533(15)
C124 124A 0.9599
C124 124B 0.9600
C124 124C 0.9600
C3 C4 1.376(13)
C3 C2 1.422(14)
C3 C8 1.508(14)
C26 C27 1.522(14)
C26 H26A 0.9700
C26 H26B 0.9700
C102 C107 1.401(13)
C102 C103 1.416(14)
C20 C22 1.524(15)
C20 C21 1.535(15)
C20 H20 0.9799
C7 C6 1.402(14)
C7 C2 1.409(14)
C7 C11 1.481(15)
C111 C107 1.509(14)
C111 C113 1.557(14)
C111 C112 1.563(13)
C111 H111 0.9800
C110 C108 1.525(15)
C110 110A 0.9601
C110 110B 0.9600
C110 110C 0.9600
C107 C106 1.367(13)
C116 C117 1.365(17)
C116 H116 0.9300
C118 C117 1.374(16)
C118 H118 0.9300
C123 C125 1.541(15)
C123 H123 0.9798
C117 H117 0.9300
C127 C128 1.491(14)
C127 127A 0.9702
C127 127B 0.9699
C106 C105 1.377(17)
C106 H106 0.9300
C6 H6 0.9300
C113 113A 0.9600
C113 113B 0.9600
C113 113C 0.9601
C104 C105 1.368(17)
C104 C103 1.430(14)
C104 H104 0.9300
C122 122A 0.9600
C122 122B 0.9599
C122 122C 0.9601
C112 112A 0.9600
C112 112B 0.9601
C112 112C 0.9599
C128 C129 1.499(17)
C128 128A 0.9699
C128 128B 0.9700
C103 C108 1.483(15)
C125 125A 0.9600
C125 125B 0.9600
C125 125C 0.9600
C24 C23 1.531(15)
C24 H24A 0.9599
C24 H24B 0.9599
C24 H24C 0.9601
C105 H105 0.9298
C25 C23 1.525(16)
C25 H25A 0.9600
C25 H25B 0.9601
C25 H25C 0.9600
C4 H4 0.9300
C8 C9 1.534(14)
C8 H8 0.9801
C108 C109 1.517(15)
C108 H108 0.9801
C27 C28 1.524(16)
C27 H27A 0.9698
C27 H27B 0.9701
C9 H9A 0.9600
C9 H9B 0.9600
C9 H9C 0.9600
C28 C29 1.524(17)
C28 H28A 0.9701
C28 H28B 0.9700
C16 C17 1.356(17)
C16 H16 0.9300
C121 121A 0.9599
C121 121B 0.9600
C121 121C 0.9600
C17 C18 1.381(18)
C17 H17 0.9300
C18 H18 0.9301
C29 H29A 0.9600
C29 H29B 0.9601
C29 H29C 0.9599
C23 H23 0.9801
C129 129A 0.9601
C129 129B 0.9600
C129 129C 0.9600
C22 H22A 0.9600
C22 H22B 0.9602
C22 H22C 0.9600
C11 C13 1.537(17)
C11 C12 1.545(16)
C11 H11 0.9800
C12 H12A 0.9600
C12 H12B 0.9600
C12 H12C 0.9601
C21 H21A 0.9601
C21 H21B 0.9600
C21 H21C 0.9599
C13 H13A 0.9600
C13 H13B 0.9599
C13 H13C 0.9600
C109 109A 0.9600
C109 109B 0.9601
C109 109C 0.9599
